data_7152599
loop_
_publ_author_name
'Jiang, Xin-Dong'
'Gao, Ruina'
'Yue, Yi'
'Sun, Guo-Tao'
'Zhao, Weili'

_publ_section_title
;
 A NIR BODIPY dye bearing 3,4,4a-trihydroxanthene moieties.
;
_journal_issue 34
_journal_name_full 'Organic &amp; biomolecular chemistry'
_journal_page_first 6861
_journal_page_last 6865
_journal_paper_doi 10.1039/c2ob26218e
_journal_volume 10
_journal_year 2012
_chemical_formula_sum 'C21 H17 N O'
_chemical_formula_weight 299.36
_chemical_name_systematic
;
?
;
_space_group_IT_number 61
_symmetry_cell_setting orthorhombic
_symmetry_space_group_name_Hall '-P 2ac 2ab'
_symmetry_space_group_name_H-M 'P b c a'
_atom_sites_solution_hydrogens geom
_atom_sites_solution_primary direct
_atom_sites_solution_secondary difmap
_audit_creation_method SHELXL-97
_cell_angle_alpha 90.00
_cell_angle_beta 90.00
_cell_angle_gamma 90.00
_cell_formula_units_Z 8
_cell_length_a 7.65810(10)
_cell_length_b 8.0433(2)
_cell_length_c 50.1404(7)
_cell_measurement_temperature 298(2)
_cell_volume 3088.47(10)
_computing_structure_refinement 'SHELXL-97 (Sheldrick, 1997)'
_computing_structure_solution 'SHELXS-97 (Sheldrick, 1990)'
_diffrn_ambient_temperature 298(2)
_diffrn_measured_fraction_theta_full 1.000
_diffrn_measured_fraction_theta_max 1.000
_diffrn_radiation_monochromator graphite
_diffrn_radiation_source 'fine-focus sealed tube'
_diffrn_radiation_type MoK\a
_diffrn_radiation_wavelength 0.71073
_diffrn_reflns_av_R_equivalents 0.0465
_diffrn_reflns_av_sigmaI/netI 0.0503
_diffrn_reflns_limit_h_max 9
_diffrn_reflns_limit_h_min -9
_diffrn_reflns_limit_k_max 5
_diffrn_reflns_limit_k_min -9
_diffrn_reflns_limit_l_max 59
_diffrn_reflns_limit_l_min -59
_diffrn_reflns_number 14356
_diffrn_reflns_theta_full 25.03
_diffrn_reflns_theta_max 25.03
_diffrn_reflns_theta_min 0.81
_exptl_absorpt_coefficient_mu 0.079
_exptl_absorpt_correction_T_max 0.9844
_exptl_absorpt_correction_T_min 0.9767
_exptl_crystal_density_diffrn 1.288
_exptl_crystal_density_method 'not measured'
_exptl_crystal_F_000 1264
_exptl_crystal_size_max 0.30
_exptl_crystal_size_mid 0.20
_exptl_crystal_size_min 0.20
_refine_diff_density_max 0.245
_refine_diff_density_min -0.258
_refine_diff_density_rms 0.052
_refine_ls_extinction_method none
_refine_ls_goodness_of_fit_ref 1.152
_refine_ls_hydrogen_treatment mixed
_refine_ls_matrix_type full
_refine_ls_number_parameters 208
_refine_ls_number_reflns 2728
_refine_ls_number_restraints 0
_refine_ls_restrained_S_all 1.152
_refine_ls_R_factor_all 0.1188
_refine_ls_R_factor_gt 0.0937
_refine_ls_shift/su_max 0.000
_refine_ls_shift/su_mean 0.000
_refine_ls_structure_factor_coef Fsqd
_refine_ls_weighting_details 'calc w=1/[\s^2^(Fo^2^)+(0.0260P)^2^+6.6369P] where P=(Fo^2^+2Fc^2^)/3'
_refine_ls_weighting_scheme calc
_refine_ls_wR_factor_gt 0.2036
_refine_ls_wR_factor_ref 0.2160
_reflns_number_gt 1999
_reflns_number_total 2728
_reflns_threshold_expression >2sigma(I)
_cod_data_source_file c2ob26218e.txt
_cod_data_source_block jxd9-1
_cod_original_sg_symbol_H-M Pbca
_cod_database_code 7152599

loop_
_symmetry_equiv_pos_as_xyz
'x, y, z'
'-x+1/2, -y, z+1/2'
'x+1/2, -y+1/2, -z'
'-x, y+1/2, -z+1/2'
'-x, -y, -z'
'x-1/2, y, -z-1/2'
'-x-1/2, y-1/2, z'
'x, -y-1/2, z-1/2'

loop_
_atom_site_label
_atom_site_type_symbol
_atom_site_fract_x
_atom_site_fract_y
_atom_site_fract_z
_atom_site_U_iso_or_equiv
_atom_site_adp_type
_atom_site_occupancy
_atom_site_symmetry_multiplicity
_atom_site_calc_flag
_atom_site_refinement_flags
C1 C 0.5954(5) -0.4781(5) 0.13285(9) 0.0545(11) Uani 1 1 d .
H1 H 0.6321 -0.5883 0.1333 0.065 Uiso 1 1 calc R
N1 N 0.5951(5) -0.3805(4) 0.11083(7) 0.0560(9) Uani 1 1 d .
H2 H 0.6296 -0.4101 0.0952 0.067 Uiso 1 1 calc R
C2 C 0.5306(5) -0.2259(5) 0.11753(8) 0.0484(10) Uani 1 1 d .
C3 C 0.4911(5) -0.2293(5) 0.14434(8) 0.0479(10) Uani 1 1 d .
C4 C 0.5337(5) -0.3906(5) 0.15439(8) 0.0499(10) Uani 1 1 d .
C5 C 0.5138(6) -0.4583(5) 0.18148(9) 0.0541(11) Uani 1 1 d .
C6 C 0.3942(6) -0.3952(6) 0.19972(9) 0.0603(12) Uani 1 1 d .
H3 H 0.3258 -0.3042 0.1951 0.072 Uiso 1 1 calc R
C7 C 0.3758(7) -0.4667(7) 0.22476(10) 0.0744(14) Uani 1 1 d .
H4 H 0.2949 -0.4232 0.2367 0.089 Uiso 1 1 calc R
C8 C 0.4768(8) -0.6023(7) 0.23216(11) 0.0839(17) Uani 1 1 d .
H5 H 0.4650 -0.6496 0.2490 0.101 Uiso 1 1 calc R
C9 C 0.5948(8) -0.6655(7) 0.21414(11) 0.0828(16) Uani 1 1 d .
H6 H 0.6621 -0.7573 0.2188 0.099 Uiso 1 1 calc R
C10 C 0.6146(7) -0.5954(6) 0.18940(10) 0.0687(13) Uani 1 1 d .
H7 H 0.6964 -0.6395 0.1777 0.082 Uiso 1 1 calc R
C11 C 0.4189(6) -0.0769(5) 0.15801(8) 0.0520(11) Uani 1 1 d .
H8 H 0.2951 -0.0922 0.1613 0.062 Uiso 1 1 calc R
H9 H 0.4763 -0.0625 0.1751 0.062 Uiso 1 1 calc R
C12 C 0.4458(6) 0.0760(5) 0.14134(9) 0.0612(12) Uani 1 1 d .
H10 H 0.3716 0.1640 0.1482 0.073 Uiso 1 1 calc R
H11 H 0.5660 0.1121 0.1432 0.073 Uiso 1 1 calc R
C13 C 0.4072(6) 0.0519(5) 0.11246(9) 0.0597(12) Uani 1 1 d .
H12 H 0.2836 0.0212 0.1111 0.072 Uiso 1 1 calc R
C14 C 0.5109(5) -0.0865(5) 0.09983(8) 0.0488(10) Uani 1 1 d .
C15 C 0.5697(6) -0.0730(6) 0.07463(8) 0.0589(12) Uani 1 1 d .
H13 H 0.6325 -0.1598 0.0670 0.071 Uiso 1 1 calc R
C16 C 0.5355(7) 0.0759(6) 0.05938(9) 0.0626(12) Uani 1 1 d .
C17 C 0.5765(9) 0.0934(7) 0.03241(10) 0.095(2) Uani 1 1 d .
H14 H 0.6317 0.0063 0.0236 0.113 Uiso 1 1 calc R
C18 C 0.5370(11) 0.2380(8) 0.01841(11) 0.115(3) Uani 1 1 d .
H15 H 0.5643 0.2472 0.0004 0.138 Uiso 1 1 calc R
C19 C 0.4571(9) 0.3669(8) 0.03154(11) 0.096(2) Uani 1 1 d .
H16 H 0.4288 0.4633 0.0223 0.115 Uiso 1 1 calc R
C20 C 0.4181(7) 0.3553(6) 0.05831(10) 0.0735(14) Uani 1 1 d .
H17 H 0.3662 0.4444 0.0671 0.088 Uiso 1 1 calc R
C21 C 0.4561(6) 0.2108(6) 0.07212(9) 0.0595(12) Uani 1 1 d .
O1 O 0.4279(5) 0.2082(4) 0.09899(6) 0.0713(10) Uani 1 1 d .

loop_
_atom_site_aniso_label
_atom_site_aniso_U_11
_atom_site_aniso_U_22
_atom_site_aniso_U_33
_atom_site_aniso_U_23
_atom_site_aniso_U_13
_atom_site_aniso_U_12
C1 0.048(2) 0.041(2) 0.075(3) -0.008(2) 0.004(2) 0.0018(19)
N1 0.054(2) 0.050(2) 0.064(2) -0.0185(18) 0.0063(18) 0.0057(18)
C2 0.041(2) 0.045(2) 0.059(3) -0.0150(19) -0.0006(19) -0.0017(18)
C3 0.039(2) 0.048(2) 0.057(2) -0.0131(19) -0.0003(18) -0.0024(19)
C4 0.041(2) 0.046(2) 0.063(3) -0.009(2) 0.0004(19) -0.0036(19)
C5 0.053(3) 0.046(2) 0.064(3) -0.008(2) -0.008(2) -0.008(2)
C6 0.065(3) 0.053(3) 0.062(3) -0.007(2) -0.004(2) 0.000(2)
C7 0.082(4) 0.076(4) 0.066(3) -0.011(3) 0.000(3) -0.003(3)
C8 0.105(5) 0.080(4) 0.066(3) 0.007(3) -0.009(3) -0.011(4)
C9 0.088(4) 0.077(4) 0.084(4) 0.012(3) -0.008(3) 0.008(3)
C10 0.065(3) 0.066(3) 0.075(3) 0.001(3) -0.005(3) 0.007(3)
C11 0.056(3) 0.045(2) 0.055(2) -0.0122(19) 0.005(2) 0.003(2)
C12 0.066(3) 0.054(3) 0.064(3) -0.013(2) 0.008(2) 0.007(2)
C13 0.068(3) 0.052(3) 0.059(3) -0.007(2) 0.001(2) 0.004(2)
C14 0.043(2) 0.048(2) 0.056(2) -0.0131(19) -0.0005(19) -0.0044(19)
C15 0.062(3) 0.057(3) 0.058(3) -0.015(2) 0.003(2) -0.002(2)
C16 0.073(3) 0.060(3) 0.055(3) -0.011(2) 0.001(2) -0.004(2)
C17 0.147(6) 0.071(4) 0.065(3) -0.008(3) 0.022(4) 0.009(4)
C18 0.195(8) 0.080(4) 0.069(4) 0.005(3) 0.033(4) -0.001(5)
C19 0.141(6) 0.076(4) 0.071(3) 0.013(3) 0.005(4) 0.003(4)
C20 0.084(4) 0.065(3) 0.071(3) 0.002(3) 0.006(3) 0.008(3)
C21 0.058(3) 0.063(3) 0.057(3) -0.002(2) 0.002(2) -0.005(2)
O1 0.096(3) 0.0535(19) 0.065(2) -0.0028(15) 0.0147(18) 0.0153(18)

loop_
_atom_type_symbol
_atom_type_description
_atom_type_scat_dispersion_real
_atom_type_scat_dispersion_imag
_atom_type_scat_source
C C 0.0033 0.0016 'International Tables Vol C Tables 4.2.6.8 and 6.1.1.4'
H H 0.0000 0.0000 'International Tables Vol C Tables 4.2.6.8 and 6.1.1.4'
N N 0.0061 0.0033 'International Tables Vol C Tables 4.2.6.8 and 6.1.1.4'
O O 0.0106 0.0060 'International Tables Vol C Tables 4.2.6.8 and 6.1.1.4'

loop_
_geom_angle_atom_site_label_1
_geom_angle_atom_site_label_2
_geom_angle_atom_site_label_3
_geom_angle
N1 C1 C4 110.1(4)
N1 C1 H1 124.9
C4 C1 H1 124.9
C1 N1 C2 108.9(3)
C1 N1 H2 125.5
C2 N1 H2 125.5
C3 C2 N1 107.3(4)
C3 C2 C14 126.5(4)
N1 C2 C14 126.2(4)
C2 C3 C4 108.2(4)
C2 C3 C11 120.4(4)
C4 C3 C11 131.4(4)
C1 C4 C3 105.4(4)
C1 C4 C5 124.9(4)
C3 C4 C5 129.6(4)
C6 C5 C10 117.6(4)
C6 C5 C4 122.7(4)
C10 C5 C4 119.7(4)
C7 C6 C5 120.7(5)
C7 C6 H3 119.6
C5 C6 H3 119.6
C6 C7 C8 120.7(5)
C6 C7 H4 119.7
C8 C7 H4 119.7
C9 C8 C7 118.8(5)
C9 C8 H5 120.6
C7 C8 H5 120.6
C10 C9 C8 121.0(5)
C10 C9 H6 119.5
C8 C9 H6 119.5
C9 C10 C5 121.2(5)
C9 C10 H7 119.4
C5 C10 H7 119.4
C12 C11 C3 111.2(3)
C12 C11 H8 109.4
C3 C11 H8 109.4
C12 C11 H9 109.4
C3 C11 H9 109.4
H8 C11 H9 108.0
C13 C12 C11 114.0(4)
C13 C12 H10 108.7
C11 C12 H10 108.7
C13 C12 H11 108.7
C11 C12 H11 108.7
H10 C12 H11 107.6
O1 C13 C12 108.7(4)
O1 C13 C14 113.0(4)
C12 C13 C14 113.6(4)
O1 C13 H12 107.1
C12 C13 H12 107.1
C14 C13 H12 107.1
C15 C14 C2 127.4(4)
C15 C14 C13 120.8(4)
C2 C14 C13 111.8(3)
C14 C15 C16 120.2(4)
C14 C15 H13 119.9
C16 C15 H13 119.9
C17 C16 C21 117.5(5)
C17 C16 C15 123.8(4)
C21 C16 C15 118.7(4)
C18 C17 C16 121.6(5)
C18 C17 H14 119.2
C16 C17 H14 119.2
C19 C18 C17 119.1(5)
C19 C18 H15 120.4
C17 C18 H15 120.4
C18 C19 C20 120.9(6)
C18 C19 H16 119.6
C20 C19 H16 119.6
C19 C20 C21 119.9(5)
C19 C20 H17 120.1
C21 C20 H17 120.1
O1 C21 C20 118.2(4)
O1 C21 C16 120.5(4)
C20 C21 C16 121.0(4)
C21 O1 C13 119.7(3)

loop_
_geom_bond_atom_site_label_1
_geom_bond_atom_site_label_2
_geom_bond_distance
C1 N1 1.355(5)
C1 C4 1.373(6)
C1 H1 0.9300
N1 C2 1.380(5)
N1 H2 0.8600
C2 C3 1.378(6)
C2 C14 1.438(6)
C3 C4 1.429(6)
C3 C11 1.510(5)
C4 C5 1.471(6)
C5 C6 1.390(6)
C5 C10 1.403(6)
C6 C7 1.388(6)
C6 H3 0.9300
C7 C8 1.388(7)
C7 H4 0.9300
C8 C9 1.375(8)
C8 H5 0.9300
C9 C10 1.371(7)
C9 H6 0.9300
C10 H7 0.9300
C11 C12 1.501(6)
C11 H8 0.9700
C11 H9 0.9700
C12 C13 1.490(6)
C12 H10 0.9700
C12 H11 0.9700
C13 O1 1.437(5)
C13 C14 1.507(6)
C13 H12 0.9800
C14 C15 1.346(6)
C15 C16 1.444(6)
C15 H13 0.9300
C16 C17 1.396(6)
C16 C21 1.398(6)
C17 C18 1.392(8)
C17 H14 0.9300
C18 C19 1.372(8)
C18 H15 0.9300
C19 C20 1.378(7)
C19 H16 0.9300
C20 C21 1.384(6)
C20 H17 0.9300
C21 O1 1.365(5)

loop_
_geom_torsion_atom_site_label_1
_geom_torsion_atom_site_label_2
_geom_torsion_atom_site_label_3
_geom_torsion_atom_site_label_4
_geom_torsion
C4 C1 N1 C2 -0.7(5)
C1 N1 C2 C3 0.2(5)
C1 N1 C2 C14 179.3(4)
N1 C2 C3 C4 0.3(4)
C14 C2 C3 C4 -178.8(4)
N1 C2 C3 C11 179.3(4)
C14 C2 C3 C11 0.2(6)
N1 C1 C4 C3 0.8(5)
N1 C1 C4 C5 179.1(4)
C2 C3 C4 C1 -0.7(5)
C11 C3 C4 C1 -179.6(4)
C2 C3 C4 C5 -178.9(4)
C11 C3 C4 C5 2.2(7)
C1 C4 C5 C6 -154.4(4)
C3 C4 C5 C6 23.5(7)
C1 C4 C5 C10 23.6(6)
C3 C4 C5 C10 -158.5(4)
C10 C5 C6 C7 -0.2(7)
C4 C5 C6 C7 177.8(4)
C5 C6 C7 C8 0.2(7)
C6 C7 C8 C9 -0.5(8)
C7 C8 C9 C10 0.8(9)
C8 C9 C10 C5 -0.9(8)
C6 C5 C10 C9 0.6(7)
C4 C5 C10 C9 -177.5(5)
C2 C3 C11 C12 -15.7(6)
C4 C3 C11 C12 163.0(4)
C3 C11 C12 C13 43.1(5)
C11 C12 C13 O1 176.7(4)
C11 C12 C13 C14 -56.6(5)
C3 C2 C14 C15 170.4(4)
N1 C2 C14 C15 -8.6(7)
C3 C2 C14 C13 -11.3(6)
N1 C2 C14 C13 169.7(4)
O1 C13 C14 C15 -18.8(6)
C12 C13 C14 C15 -143.2(4)
O1 C13 C14 C2 162.8(4)
C12 C13 C14 C2 38.3(5)
C2 C14 C15 C16 178.9(4)
C13 C14 C15 C16 0.7(7)
C14 C15 C16 C17 -173.4(5)
C14 C15 C16 C21 6.3(7)
C21 C16 C17 C18 -1.3(9)
C15 C16 C17 C18 178.4(6)
C16 C17 C18 C19 0.6(12)
C17 C18 C19 C20 0.8(12)
C18 C19 C20 C21 -1.4(10)
C19 C20 C21 O1 175.1(5)
C19 C20 C21 C16 0.6(8)
C17 C16 C21 O1 -173.6(5)
C15 C16 C21 O1 6.6(7)
C17 C16 C21 C20 0.7(8)
C15 C16 C21 C20 -179.0(5)
C20 C21 O1 C13 158.7(5)
C16 C21 O1 C13 -26.8(7)
C12 C13 O1 C21 158.7(4)
C14 C13 O1 C21 31.7(6)
